data_4127006
loop_
_publ_author_name
'Gan, Pei'
'Pitzen, Jennifer'
'Qu, Pei'
'Snyder, Scott A.'

_publ_section_title
;
 Total Synthesis of the Caged Indole Alkaloid Arboridinine Enabled by
 aza-Prins and Metal-Mediated Cyclizations.
;
_journal_name_full 'Journal of the American Chemical Society'
_journal_paper_doi 10.1021/jacs.7b07724
_journal_year 2018
_chemical_formula_moiety 'C19 H22 N2 O'
_chemical_formula_sum 'C19 H22 N2 O'
_chemical_formula_weight 294.38
_space_group_crystal_system triclinic
_space_group_IT_number 2
_space_group_name_Hall '-P 1'
_space_group_name_H-M_alt 'P -1'
_symmetry_space_group_name_Hall '-P 1'
_symmetry_space_group_name_H-M 'P -1'
_atom_sites_solution_hydrogens mixed
_atom_sites_solution_primary dual
_atom_sites_solution_secondary difmap
_audit_creation_date 2017-02-02
_audit_creation_method
;
Olex2 1.2
(compiled 2017.01.04 svn.r3372 for OlexSys, GUI svn.r5292)
;
_cell_angle_alpha 85.3610(12)
_cell_angle_beta 89.3880(12)
_cell_angle_gamma 85.8876(14)
_cell_formula_units_Z 4
_cell_length_a 8.1493(3)
_cell_length_b 11.6100(4)
_cell_length_c 16.2904(6)
_cell_measurement_reflns_used 9907
_cell_measurement_temperature 100(2)
_cell_measurement_theta_max 77.68
_cell_measurement_theta_min 3.83
_cell_volume 1532.27(10)
_computing_cell_refinement 'SAINT V.8.35A (Bruker AXS Inc., 2013)'
_computing_data_collection 'APEX3 v.2015.9-0 (Bruker AXS Inc., 2015)'
_computing_data_reduction 'SAINT V.8.35A (Bruker AXS Inc., 2013)'
_computing_molecular_graphics
;
OLEX2: a complete structure solution, refinement and analysis program 
Dolomanov et al., 2009

Mercury: visualization and analysis of crystal structures
Macrae, et al., 2006

O. V. Dolomanov, L. J. Bourhis, R. J. Gildea, J. A. K. Howard and H. Puschmann.
J. Appl. Cryst. (2009). 42, 339-341;

C. F. Macrae, P. R. Edgington, P. McCabe, E. Pidcock, G. P. Shields, R. Taylor,
M. Towler and J. van de Streek, J. Appl. Cryst. (2006). 39, 453-457.
;
_computing_publication_material
;
 APEX3 v.2015.5-2 (Bruker AXS Inc., 2015)
 OLEX2 (Dolomanov et al., 2009)
;
_computing_structure_refinement 'XL-2014/7 (Sheldrick, 2015b)'
_computing_structure_solution 'XT 2014/5 (Sheldrick, 2015a)'
_diffrn_ambient_temperature 100(2)
_diffrn_detector_area_resol_mean 10.4167
_diffrn_detector_type CMOS
_diffrn_measured_fraction_theta_full 0.984
_diffrn_measured_fraction_theta_max 0.958
_diffrn_measurement_device 'three-circle diffractometer'
_diffrn_measurement_device_type 'Bruker D8 Venture PHOTON 100 CMOS'
_diffrn_measurement_method '\f and \w scans'
_diffrn_radiation_monochromator mirrors
_diffrn_radiation_type CuK\a
_diffrn_radiation_wavelength 1.54178
_diffrn_reflns_av_R_equivalents 0.0291
_diffrn_reflns_av_unetI/netI 0.0279
_diffrn_reflns_Laue_measured_fraction_full 0.984
_diffrn_reflns_Laue_measured_fraction_max 0.958
_diffrn_reflns_limit_h_max 8
_diffrn_reflns_limit_h_min -9
_diffrn_reflns_limit_k_max 14
_diffrn_reflns_limit_k_min -14
_diffrn_reflns_limit_l_max 20
_diffrn_reflns_limit_l_min -19
_diffrn_reflns_number 20422
_diffrn_reflns_point_group_measured_fraction_full 0.984
_diffrn_reflns_point_group_measured_fraction_max 0.958
_diffrn_reflns_theta_full 67.679
_diffrn_reflns_theta_max 77.669
_diffrn_reflns_theta_min 2.721
_diffrn_source 'INCOATEC ImuS micro-focus source'
_diffrn_standards_number 0
_exptl_absorpt_coefficient_mu 0.619
_exptl_absorpt_correction_T_max 0.7541
_exptl_absorpt_correction_T_min 0.6513
_exptl_absorpt_correction_type multi-scan
_exptl_absorpt_process_details
;
SADABS-2016/2 (Bruker,2016/2) was used for absorption correction. 
wR2(int) was 0.0845 before and 0.0447 after correction
;
_exptl_crystal_colour colourless
_exptl_crystal_colour_primary colourless
_exptl_crystal_density_diffrn 1.276
_exptl_crystal_description block
_exptl_crystal_F_000 632
_exptl_crystal_size_max 0.36
_exptl_crystal_size_mid 0.18
_exptl_crystal_size_min 0.08
_refine_diff_density_max 0.322
_refine_diff_density_min -0.198
_refine_diff_density_rms 0.044
_refine_ls_extinction_method none
_refine_ls_goodness_of_fit_ref 1.045
_refine_ls_hydrogen_treatment mixed
_refine_ls_matrix_type full
_refine_ls_number_parameters 409
_refine_ls_number_reflns 6268
_refine_ls_number_restraints 0
_refine_ls_restrained_S_all 1.045
_refine_ls_R_factor_all 0.0483
_refine_ls_R_factor_gt 0.0398
_refine_ls_shift/su_max 0.001
_refine_ls_shift/su_mean 0.000
_refine_ls_structure_factor_coef Fsqd
_refine_ls_weighting_details 'w=1/[\s^2^(Fo^2^)+(0.0551P)^2^+0.5210P] where P=(Fo^2^+2Fc^2^)/3'
_refine_ls_weighting_scheme calc
_refine_ls_wR_factor_gt 0.1002
_refine_ls_wR_factor_ref 0.1095
_reflns_Friedel_coverage 0.000
_reflns_number_gt 5334
_reflns_number_total 6268
_reflns_threshold_expression 'I > 2\s(I)'
_cod_data_source_file ja7b07724_si_002.cif
_cod_data_source_block 0363_peigan
_cod_database_code 4127006
_shelx_shelxl_version_number 2016/6
_shelx_space_group_comment
;
The symmetry employed for this shelxl refinement is uniquely defined
by the following loop, which should always be used as a source of
symmetry information in preference to the above space-group names.
They are only intended as comments.
;
_shelx_estimated_absorpt_t_max 0.952
_shelx_estimated_absorpt_t_min 0.808
_olex2_refinement_description
;
1. Fixed Uiso
 At 1.2 times of:
  All C(H) groups, All C(H,H) groups
 At 1.5 times of:
  All C(H,H,H) groups
2.a Ternary CH refined with riding coordinates:
 C8(H8), C36(H36)
2.b Secondary CH2 refined with riding coordinates:
 C11(H11A,H11B), C17(H17A,H17B), C18(H18A,H18B), C19(H19A,H19B), C27(H27A,
 H27B), C28(H28A,H28B), C31(H31A,H31B), C38(H38A,H38B)
2.c Aromatic/amide H refined with riding coordinates:
 C2(H2), C3(H3), C4(H4), C5(H5), C21(H21), C22(H22), C23(H23), C24(H24)
2.d X=CH2 refined with riding coordinates:
 C13(H13A,H13B), C34(H34A,H34B)
2.e Idealised Me refined as rotating group:
 C9(H9A,H9B,H9C), C16(H16A,H16B,H16C), C32(H32A,H32B,H32C), C37(H37A,H37B,H37C)
;
_olex2_submission_special_instructions 'No special instructions were received'

loop_
_space_group_symop_operation_xyz
'x, y, z'
'-x, -y, -z'

loop_
_atom_site_label
_atom_site_type_symbol
_atom_site_fract_x
_atom_site_fract_y
_atom_site_fract_z
_atom_site_U_iso_or_equiv
_atom_site_adp_type
_atom_site_occupancy
_atom_site_site_symmetry_order
_atom_site_calc_flag
_atom_site_refinement_flags_posn
O1 O 0.41449(11) 0.80885(8) 0.82289(6) 0.0223(2) Uani 1 1 d .
H1 H 0.415(2) 0.7891(17) 0.7704(13) 0.045(5) Uiso 1 1 d .
N1 N 0.80265(14) 0.61397(10) 1.05754(7) 0.0230(2) Uani 1 1 d .
N2 N 0.87051(13) 0.75923(10) 0.80959(6) 0.0216(2) Uani 1 1 d .
C1 C 0.79018(17) 0.70284(11) 1.11337(8) 0.0233(3) Uani 1 1 d .
C2 C 0.8094(2) 0.68701(13) 1.19792(9) 0.0318(3) Uani 1 1 d .
H2 H 0.835676 0.612300 1.224679 0.038 Uiso 1 1 calc R
C3 C 0.7888(2) 0.78455(14) 1.24227(9) 0.0362(4) Uani 1 1 d .
H3 H 0.800000 0.776313 1.300478 0.043 Uiso 1 1 calc R
C4 C 0.7522(2) 0.89384(13) 1.20278(9) 0.0317(3) Uani 1 1 d .
H4 H 0.737902 0.959156 1.234355 0.038 Uiso 1 1 calc R
C5 C 0.73617(17) 0.90886(12) 1.11725(8) 0.0255(3) Uani 1 1 d .
H5 H 0.713837 0.983847 1.090173 0.031 Uiso 1 1 calc R
C6 C 0.75353(16) 0.81213(11) 1.07294(7) 0.0207(3) Uani 1 1 d .
C7 C 0.75274(15) 0.79710(11) 0.98120(7) 0.0188(3) Uani 1 1 d .
C8 C 0.58663(15) 0.83432(11) 0.93657(7) 0.0186(2) Uani 1 1 d .
H8 H 0.583344 0.919438 0.920552 0.022 Uiso 1 1 calc R
C9 C 0.44073(16) 0.81066(11) 0.99418(8) 0.0219(3) Uani 1 1 d .
H9A H 0.455976 0.731809 1.020658 0.033 Uiso 1 1 calc GR
H9B H 0.338682 0.818698 0.962299 0.033 Uiso 1 1 calc GR
H9C H 0.434304 0.866342 1.036419 0.033 Uiso 1 1 calc GR
C10 C 0.57071(15) 0.77025(11) 0.85746(7) 0.0185(2) Uani 1 1 d .
C11 C 0.70063(15) 0.80000(11) 0.79107(7) 0.0204(3) Uani 1 1 d .
H11A H 0.669223 0.767590 0.739574 0.024 Uiso 1 1 calc R
H11B H 0.695860 0.885297 0.780143 0.024 Uiso 1 1 calc R
C12 C 0.58959(16) 0.64031(11) 0.87807(7) 0.0196(3) Uani 1 1 d .
C13 C 0.46964(17) 0.57082(12) 0.86877(8) 0.0249(3) Uani 1 1 d .
H13A H 0.365724 0.602080 0.848292 0.030 Uiso 1 1 calc R
H13B H 0.487785 0.489865 0.882609 0.030 Uiso 1 1 calc R
C14 C 0.76181(16) 0.59996(11) 0.90939(7) 0.0208(3) Uani 1 1 d .
C15 C 0.78116(15) 0.66512(11) 0.98493(7) 0.0192(3) Uani 1 1 d .
C16 C 0.78761(19) 0.46990(12) 0.92980(8) 0.0275(3) Uani 1 1 d .
H16A H 0.899542 0.450615 0.950457 0.041 Uiso 1 1 calc GR
H16B H 0.771891 0.429872 0.880068 0.041 Uiso 1 1 calc GR
H16C H 0.708052 0.445336 0.972038 0.041 Uiso 1 1 calc GR
C17 C 0.88610(16) 0.63694(12) 0.84046(8) 0.0232(3) Uani 1 1 d .
H17A H 0.998976 0.618581 0.861879 0.028 Uiso 1 1 calc R
H17B H 0.872864 0.589348 0.793524 0.028 Uiso 1 1 calc R
C18 C 0.96047(16) 0.83693(12) 0.85615(8) 0.0249(3) Uani 1 1 d .
H18A H 0.959172 0.912715 0.823516 0.030 Uiso 1 1 calc R
H18B H 1.076572 0.805456 0.859658 0.030 Uiso 1 1 calc R
C19 C 0.90189(17) 0.85955(12) 0.94408(8) 0.0241(3) Uani 1 1 d .
H19A H 0.875061 0.943948 0.945168 0.029 Uiso 1 1 calc R
H19B H 0.996261 0.839005 0.981500 0.029 Uiso 1 1 calc R
O2 O -0.08077(11) 0.82494(9) 0.63422(6) 0.0259(2) Uani 1 1 d .
H2A H -0.085(2) 0.7984(17) 0.6886(13) 0.049(6) Uiso 1 1 d .
N3 N 0.30595(14) 0.59971(9) 0.42980(6) 0.0226(2) Uani 1 1 d .
N4 N 0.37172(13) 0.76199(10) 0.65274(6) 0.0209(2) Uani 1 1 d .
C20 C 0.30088(17) 0.68312(11) 0.36049(8) 0.0229(3) Uani 1 1 d .
C21 C 0.3281(2) 0.65954(12) 0.27935(8) 0.0309(3) Uani 1 1 d .
H21 H 0.353518 0.582702 0.264724 0.037 Uiso 1 1 calc R
C22 C 0.3166(2) 0.75300(13) 0.22005(9) 0.0370(4) Uani 1 1 d .
H22 H 0.335031 0.739915 0.163765 0.044 Uiso 1 1 calc R
C23 C 0.2788(2) 0.86484(13) 0.24176(9) 0.0356(4) Uani 1 1 d .
H23 H 0.269981 0.926878 0.199926 0.043 Uiso 1 1 calc R
C24 C 0.25340(19) 0.88825(12) 0.32393(8) 0.0277(3) Uani 1 1 d .
H24 H 0.229261 0.965186 0.338651 0.033 Uiso 1 1 calc R
C25 C 0.26459(16) 0.79555(11) 0.38319(7) 0.0210(3) Uani 1 1 d .
C26 C 0.25857(15) 0.78860(11) 0.47661(7) 0.0185(2) Uani 1 1 d .
C27 C 0.41374(17) 0.84686(12) 0.50295(8) 0.0238(3) Uani 1 1 d .
H27A H 0.507551 0.817416 0.469599 0.029 Uiso 1 1 calc R
H27B H 0.395813 0.930955 0.487238 0.029 Uiso 1 1 calc R
C28 C 0.46704(17) 0.83231(13) 0.59381(8) 0.0276(3) Uani 1 1 d .
H28A H 0.582183 0.798649 0.595599 0.033 Uiso 1 1 calc R
H28B H 0.467365 0.910649 0.613683 0.033 Uiso 1 1 calc R
C29 C 0.27982(15) 0.65702(11) 0.49361(7) 0.0191(3) Uani 1 1 d .
C30 C 0.25396(16) 0.59994(11) 0.57882(7) 0.0207(3) Uani 1 1 d .
C31 C 0.37956(17) 0.63820(11) 0.64104(8) 0.0230(3) Uani 1 1 d .
H31A H 0.362076 0.595450 0.695138 0.028 Uiso 1 1 calc R
H31B H 0.491909 0.614518 0.622142 0.028 Uiso 1 1 calc R
C32 C 0.27135(19) 0.46841(12) 0.57855(8) 0.0289(3) Uani 1 1 d .
H32A H 0.250200 0.433341 0.634060 0.043 Uiso 1 1 calc GR
H32B H 0.383145 0.443828 0.561315 0.043 Uiso 1 1 calc GR
H32C H 0.191904 0.443462 0.540094 0.043 Uiso 1 1 calc GR
C33 C 0.08341(16) 0.64851(11) 0.60357(7) 0.0208(3) Uani 1 1 d .
C34 C -0.04238(18) 0.58476(13) 0.62284(8) 0.0288(3) Uani 1 1 d .
H34A H -0.145253 0.620913 0.638061 0.035 Uiso 1 1 calc R
H34B H -0.029533 0.502965 0.621408 0.035 Uiso 1 1 calc R
C35 C 0.07340(15) 0.77947(11) 0.60427(7) 0.0195(3) Uani 1 1 d .
C36 C 0.09650(16) 0.83733(11) 0.51620(7) 0.0194(3) Uani 1 1 d .
H36 H 0.104049 0.922253 0.520343 0.023 Uiso 1 1 calc R
C37 C -0.05293(17) 0.82119(12) 0.46303(8) 0.0257(3) Uani 1 1 d .
H37A H -0.047437 0.870264 0.411365 0.039 Uiso 1 1 calc GR
H37B H -0.154053 0.843119 0.492798 0.039 Uiso 1 1 calc GR
H37C H -0.052834 0.739854 0.450943 0.039 Uiso 1 1 calc GR
C38 C 0.20415(16) 0.80982(11) 0.66531(8) 0.0213(3) Uani 1 1 d .
H38A H 0.205327 0.895232 0.662904 0.026 Uiso 1 1 calc R
H38B H 0.168987 0.783145 0.721597 0.026 Uiso 1 1 calc R

loop_
_atom_site_aniso_label
_atom_site_aniso_U_11
_atom_site_aniso_U_22
_atom_site_aniso_U_33
_atom_site_aniso_U_23
_atom_site_aniso_U_13
_atom_site_aniso_U_12
O1 0.0202(5) 0.0307(5) 0.0159(4) -0.0027(4) -0.0030(3) 0.0009(4)
N1 0.0264(6) 0.0250(6) 0.0176(5) -0.0017(4) -0.0028(4) -0.0008(4)
N2 0.0191(6) 0.0293(6) 0.0166(5) -0.0026(4) 0.0003(4) -0.0024(4)
C1 0.0268(7) 0.0258(7) 0.0175(6) -0.0024(5) -0.0029(5) -0.0025(5)
C2 0.0467(9) 0.0305(7) 0.0177(7) 0.0014(5) -0.0055(6) -0.0038(6)
C3 0.0547(10) 0.0398(9) 0.0150(7) -0.0039(6) -0.0058(6) -0.0077(7)
C4 0.0433(9) 0.0329(8) 0.0206(7) -0.0099(6) -0.0023(6) -0.0060(6)
C5 0.0301(7) 0.0261(7) 0.0210(7) -0.0040(5) -0.0026(5) -0.0034(5)
C6 0.0213(6) 0.0263(7) 0.0148(6) -0.0020(5) -0.0019(4) -0.0030(5)
C7 0.0210(6) 0.0223(6) 0.0132(6) -0.0023(4) -0.0010(4) -0.0020(5)
C8 0.0212(6) 0.0199(6) 0.0145(6) -0.0014(4) -0.0007(4) -0.0010(4)
C9 0.0218(7) 0.0270(7) 0.0170(6) -0.0039(5) 0.0014(5) -0.0018(5)
C10 0.0184(6) 0.0233(6) 0.0137(6) -0.0013(4) -0.0013(4) -0.0010(5)
C11 0.0204(6) 0.0265(6) 0.0140(6) 0.0001(5) -0.0003(4) -0.0021(5)
C12 0.0236(7) 0.0242(6) 0.0114(5) -0.0038(4) 0.0013(4) -0.0018(5)
C13 0.0292(7) 0.0276(7) 0.0186(6) -0.0037(5) -0.0011(5) -0.0054(5)
C14 0.0239(7) 0.0238(6) 0.0148(6) -0.0036(5) -0.0010(5) -0.0002(5)
C15 0.0188(6) 0.0227(6) 0.0161(6) -0.0020(5) -0.0011(4) -0.0014(5)
C16 0.0358(8) 0.0244(7) 0.0222(7) -0.0047(5) -0.0039(5) 0.0010(5)
C17 0.0225(7) 0.0291(7) 0.0175(6) -0.0041(5) 0.0010(5) 0.0026(5)
C18 0.0211(7) 0.0353(7) 0.0190(6) -0.0025(5) 0.0000(5) -0.0066(5)
C19 0.0241(7) 0.0296(7) 0.0199(6) -0.0043(5) -0.0006(5) -0.0077(5)
O2 0.0195(5) 0.0395(6) 0.0182(5) -0.0032(4) 0.0017(3) 0.0024(4)
N3 0.0290(6) 0.0237(6) 0.0151(5) -0.0011(4) 0.0013(4) -0.0033(4)
N4 0.0188(6) 0.0289(6) 0.0153(5) -0.0017(4) -0.0005(4) -0.0041(4)
C20 0.0286(7) 0.0237(6) 0.0167(6) -0.0010(5) 0.0018(5) -0.0058(5)
C21 0.0495(9) 0.0264(7) 0.0179(7) -0.0050(5) 0.0056(6) -0.0079(6)
C22 0.0658(11) 0.0333(8) 0.0135(6) -0.0024(6) 0.0063(6) -0.0137(7)
C23 0.0625(11) 0.0285(7) 0.0163(7) 0.0033(5) 0.0017(6) -0.0127(7)
C24 0.0432(9) 0.0228(7) 0.0178(6) -0.0005(5) 0.0011(5) -0.0081(6)
C25 0.0254(7) 0.0242(6) 0.0139(6) -0.0017(5) 0.0009(5) -0.0059(5)
C26 0.0221(6) 0.0210(6) 0.0127(6) -0.0005(4) 0.0004(4) -0.0045(5)
C27 0.0246(7) 0.0296(7) 0.0180(6) -0.0012(5) 0.0013(5) -0.0092(5)
C28 0.0261(7) 0.0392(8) 0.0189(6) -0.0018(5) -0.0007(5) -0.0129(6)
C29 0.0195(6) 0.0221(6) 0.0157(6) -0.0007(5) -0.0005(4) -0.0029(5)
C30 0.0258(7) 0.0227(6) 0.0135(6) -0.0001(5) 0.0005(5) -0.0029(5)
C31 0.0248(7) 0.0280(7) 0.0156(6) -0.0013(5) -0.0028(5) 0.0016(5)
C32 0.0436(9) 0.0230(7) 0.0196(7) 0.0023(5) 0.0018(6) -0.0031(6)
C33 0.0254(7) 0.0275(7) 0.0098(5) 0.0002(5) -0.0023(4) -0.0054(5)
C34 0.0318(8) 0.0365(8) 0.0192(7) -0.0011(5) 0.0008(5) -0.0118(6)
C35 0.0165(6) 0.0268(6) 0.0151(6) -0.0023(5) 0.0008(4) -0.0014(5)
C36 0.0230(6) 0.0206(6) 0.0147(6) -0.0014(4) -0.0014(4) -0.0019(5)
C37 0.0259(7) 0.0322(7) 0.0188(6) 0.0000(5) -0.0049(5) -0.0027(5)
C38 0.0217(7) 0.0275(7) 0.0152(6) -0.0047(5) -0.0008(5) -0.0020(5)

loop_
_atom_type_symbol
_atom_type_description
_atom_type_scat_dispersion_real
_atom_type_scat_dispersion_imag
_atom_type_scat_source
C C 0.0181 0.0091 'International Tables Vol C Tables 4.2.6.8 and 6.1.1.4'
H H 0.0000 0.0000 'International Tables Vol C Tables 4.2.6.8 and 6.1.1.4'
N N 0.0311 0.0180 'International Tables Vol C Tables 4.2.6.8 and 6.1.1.4'
O O 0.0492 0.0322 'International Tables Vol C Tables 4.2.6.8 and 6.1.1.4'

loop_
_geom_angle_atom_site_label_1
_geom_angle_atom_site_label_2
_geom_angle_atom_site_label_3
_geom_angle
C10 O1 H1 107.3(13)
C15 N1 C1 106.37(11)
C11 N2 C17 112.25(10)
C11 N2 C18 114.60(11)
C18 N2 C17 115.35(10)
C2 C1 N1 126.02(12)
C2 C1 C6 121.99(13)
C6 C1 N1 111.98(11)
C1 C2 H2 121.2
C1 C2 C3 117.54(13)
C3 C2 H2 121.2
C2 C3 H3 119.5
C4 C3 C2 121.04(13)
C4 C3 H3 119.5
C3 C4 H4 119.6
C3 C4 C5 120.83(13)
C5 C4 H4 119.6
C4 C5 H5 120.8
C6 C5 C4 118.45(13)
C6 C5 H5 120.8
C1 C6 C7 107.25(11)
C5 C6 C1 120.13(12)
C5 C6 C7 132.46(12)
C6 C7 C8 115.40(10)
C6 C7 C15 98.75(10)
C6 C7 C19 106.14(10)
C15 C7 C8 108.93(10)
C15 C7 C19 112.54(10)
C19 C7 C8 114.13(10)
C7 C8 H8 108.4
C9 C8 C7 110.63(10)
C9 C8 H8 108.4
C9 C8 C10 109.61(10)
C10 C8 C7 111.28(10)
C10 C8 H8 108.4
C8 C9 H9A 109.5
C8 C9 H9B 109.5
C8 C9 H9C 109.5
H9A C9 H9B 109.5
H9A C9 H9C 109.5
H9B C9 H9C 109.5
O1 C10 C8 106.48(10)
O1 C10 C11 106.61(9)
O1 C10 C12 112.96(10)
C11 C10 C8 113.57(10)
C12 C10 C8 110.16(10)
C12 C10 C11 107.13(10)
N2 C11 C10 116.76(10)
N2 C11 H11A 108.1
N2 C11 H11B 108.1
C10 C11 H11A 108.1
C10 C11 H11B 108.1
H11A C11 H11B 107.3
C10 C12 C14 112.02(10)
C13 C12 C10 123.29(12)
C13 C12 C14 124.68(12)
C12 C13 H13A 120.0
C12 C13 H13B 120.0
H13A C13 H13B 120.0
C12 C14 C17 107.23(10)
C15 C14 C12 104.29(10)
C15 C14 C16 111.25(10)
C15 C14 C17 111.20(10)
C16 C14 C12 114.01(11)
C16 C14 C17 108.76(11)
N1 C15 C7 115.46(11)
N1 C15 C14 122.81(11)
C14 C15 C7 121.23(10)
C14 C16 H16A 109.5
C14 C16 H16B 109.5
C14 C16 H16C 109.5
H16A C16 H16B 109.5
H16A C16 H16C 109.5
H16B C16 H16C 109.5
N2 C17 C14 115.82(10)
N2 C17 H17A 108.3
N2 C17 H17B 108.3
C14 C17 H17A 108.3
C14 C17 H17B 108.3
H17A C17 H17B 107.4
N2 C18 H18A 107.6
N2 C18 H18B 107.6
N2 C18 C19 118.71(11)
H18A C18 H18B 107.1
C19 C18 H18A 107.6
C19 C18 H18B 107.6
C7 C19 H19A 107.5
C7 C19 H19B 107.5
C18 C19 C7 119.14(11)
C18 C19 H19A 107.5
C18 C19 H19B 107.5
H19A C19 H19B 107.0
C35 O2 H2A 105.7(13)
C29 N3 C20 106.29(11)
C31 N4 C28 115.49(11)
C38 N4 C28 114.03(11)
C38 N4 C31 112.39(10)
C21 C20 N3 125.79(12)
C21 C20 C25 122.15(12)
C25 C20 N3 112.06(11)
C20 C21 H21 121.4
C20 C21 C22 117.28(13)
C22 C21 H21 121.4
C21 C22 H22 119.5
C23 C22 C21 121.08(13)
C23 C22 H22 119.5
C22 C23 H23 119.3
C22 C23 C24 121.36(13)
C24 C23 H23 119.3
C23 C24 H24 121.1
C25 C24 C23 117.79(13)
C25 C24 H24 121.1
C20 C25 C26 107.08(11)
C24 C25 C20 120.34(12)
C24 C25 C26 132.38(12)
C25 C26 C27 105.40(10)
C25 C26 C29 98.77(10)
C25 C26 C36 116.43(10)
C29 C26 C27 111.18(10)
C29 C26 C36 110.52(10)
C36 C26 C27 113.54(10)
C26 C27 H27A 107.5
C26 C27 H27B 107.5
H27A C27 H27B 107.0
C28 C27 C26 119.31(11)
C28 C27 H27A 107.5
C28 C27 H27B 107.5
N4 C28 C27 118.85(11)
N4 C28 H28A 107.6
N4 C28 H28B 107.6
C27 C28 H28A 107.6
C27 C28 H28B 107.6
H28A C28 H28B 107.0
N3 C29 C26 115.49(11)
N3 C29 C30 123.12(11)
C30 C29 C26 121.10(10)
C29 C30 C31 111.18(10)
C29 C30 C32 110.98(10)
C29 C30 C33 104.00(10)
C32 C30 C31 108.88(11)
C32 C30 C33 114.17(11)
C33 C30 C31 107.53(10)
N4 C31 C30 115.90(10)
N4 C31 H31A 108.3
N4 C31 H31B 108.3
C30 C31 H31A 108.3
C30 C31 H31B 108.3
H31A C31 H31B 107.4
C30 C32 H32A 109.5
C30 C32 H32B 109.5
C30 C32 H32C 109.5
H32A C32 H32B 109.5
H32A C32 H32C 109.5
H32B C32 H32C 109.5
C34 C33 C30 124.54(13)
C34 C33 C35 123.37(13)
C35 C33 C30 112.09(10)
C33 C34 H34A 120.0
C33 C34 H34B 120.0
H34A C34 H34B 120.0
O2 C35 C33 112.59(10)
O2 C35 C36 107.12(10)
O2 C35 C38 106.13(10)
C33 C35 C36 110.70(10)
C33 C35 C38 107.29(10)
C38 C35 C36 113.00(10)
C26 C36 H36 108.1
C35 C36 C26 110.90(10)
C35 C36 H36 108.1
C37 C36 C26 111.33(10)
C37 C36 C35 110.14(10)
C37 C36 H36 108.1
C36 C37 H37A 109.5
C36 C37 H37B 109.5
C36 C37 H37C 109.5
H37A C37 H37B 109.5
H37A C37 H37C 109.5
H37B C37 H37C 109.5
N4 C38 C35 116.72(10)
N4 C38 H38A 108.1
N4 C38 H38B 108.1
C35 C38 H38A 108.1
C35 C38 H38B 108.1
H38A C38 H38B 107.3

loop_
_geom_bond_atom_site_label_1
_geom_bond_atom_site_label_2
_geom_bond_distance
O1 H1 0.90(2)
O1 C10 1.4252(15)
N1 C1 1.4271(17)
N1 C15 1.2879(16)
N2 C11 1.4573(17)
N2 C17 1.4646(17)
N2 C18 1.4642(16)
C1 C2 1.3838(19)
C1 C6 1.3956(18)
C2 H2 0.9500
C2 C3 1.391(2)
C3 H3 0.9500
C3 C4 1.389(2)
C4 H4 0.9500
C4 C5 1.3964(19)
C5 H5 0.9500
C5 C6 1.3815(18)
C6 C7 1.5187(16)
C7 C8 1.5602(17)
C7 C15 1.5296(17)
C7 C19 1.5519(17)
C8 H8 1.0000
C8 C9 1.5334(17)
C8 C10 1.5503(16)
C9 H9A 0.9800
C9 H9B 0.9800
C9 H9C 0.9800
C10 C11 1.5419(17)
C10 C12 1.5159(17)
C11 H11A 0.9900
C11 H11B 0.9900
C12 C13 1.3287(19)
C12 C14 1.5271(18)
C13 H13A 0.9500
C13 H13B 0.9500
C14 C15 1.5110(17)
C14 C16 1.5197(18)
C14 C17 1.5593(18)
C16 H16A 0.9800
C16 H16B 0.9800
C16 H16C 0.9800
C17 H17A 0.9900
C17 H17B 0.9900
C18 H18A 0.9900
C18 H18B 0.9900
C18 C19 1.5418(18)
C19 H19A 0.9900
C19 H19B 0.9900
O2 H2A 0.92(2)
O2 C35 1.4243(15)
N3 C20 1.4257(16)
N3 C29 1.2865(16)
N4 C28 1.4628(16)
N4 C31 1.4619(17)
N4 C38 1.4555(17)
C20 C21 1.3837(18)
C20 C25 1.3959(18)
C21 H21 0.9500
C21 C22 1.392(2)
C22 H22 0.9500
C22 C23 1.386(2)
C23 H23 0.9500
C23 C24 1.3977(19)
C24 H24 0.9500
C24 C25 1.3850(18)
C25 C26 1.5179(16)
C26 C27 1.5562(17)
C26 C29 1.5280(17)
C26 C36 1.5538(18)
C27 H27A 0.9900
C27 H27B 0.9900
C27 C28 1.5398(18)
C28 H28A 0.9900
C28 H28B 0.9900
C29 C30 1.5086(16)
C30 C31 1.5596(18)
C30 C32 1.5239(18)
C30 C33 1.5247(18)
C31 H31A 0.9900
C31 H31B 0.9900
C32 H32A 0.9800
C32 H32B 0.9800
C32 H32C 0.9800
C33 C34 1.3273(19)
C33 C35 1.5177(18)
C34 H34A 0.9500
C34 H34B 0.9500
C35 C36 1.5497(17)
C35 C38 1.5431(17)
C36 H36 1.0000
C36 C37 1.5329(17)
C37 H37A 0.9800
C37 H37B 0.9800
C37 H37C 0.9800
C38 H38A 0.9900
C38 H38B 0.9900

loop_
_geom_hbond_atom_site_label_D
_geom_hbond_atom_site_label_H
_geom_hbond_atom_site_label_A
_geom_hbond_distance_DH
_geom_hbond_distance_HA
_geom_hbond_distance_DA
_geom_hbond_angle_DHA
O1 H1 N4 0.90(2) 2.01(2) 2.8968(14) 168.4(18)
